data_7050100
loop_
_publ_author_name
'Lee, Sang-Ok'
'Kariuki, Benson M.'
'Harris, Kenneth D. M.'

_publ_section_title
;
 Hydrogen-bonded chains of \a,\w-diaminoalkane and
 \a,\w-dihydroxyalkane guest molecules lead to disrupted tunnel
 structures in urea inclusion compounds
;
_journal_issue 10
_journal_name_full 'New Journal of Chemistry'
_journal_page_first 1266
_journal_paper_doi 10.1039/b502004m
_journal_volume 29
_journal_year 2005
_chemical_formula_moiety '2(C1 H4 N2 O1), C4 H10 O2'
_chemical_formula_sum 'C6 H18 N4 O4'
_chemical_formula_weight 210.24
_chemical_name_systematic
;
?
;
_space_group_IT_number 14
_symmetry_cell_setting monoclinic
_symmetry_space_group_name_Hall '-P 2ybc'
_symmetry_space_group_name_H-M 'P 1 21/c 1'
_atom_sites_solution_hydrogens geom
_atom_sites_solution_primary direct
_atom_sites_solution_secondary difmap
_audit_creation_method SHELXL-97
_cell_angle_alpha 90.00
_cell_angle_beta 98.604(3)
_cell_angle_gamma 90.00
_cell_formula_units_Z 2
_cell_length_a 5.2046(3)
_cell_length_b 7.3638(4)
_cell_length_c 14.6064(8)
_cell_measurement_reflns_used 930
_cell_measurement_temperature 298(2)
_cell_measurement_theta_max 70.30
_cell_measurement_theta_min 6.13
_cell_volume 553.50(5)
_computing_cell_refinement SAINTPLUS
_computing_data_collection SMART
_computing_data_reduction SAINTPLUS
_computing_structure_refinement SHELXTL
_computing_structure_solution SHELXTL
_diffrn_ambient_temperature 298(2)
_diffrn_measured_fraction_theta_full 0.961
_diffrn_measured_fraction_theta_max 0.961
_diffrn_measurement_device_type 'Bruker Smart 6000 CCD'
_diffrn_measurement_method 'CCD scans'
_diffrn_radiation_monochromator graphite
_diffrn_radiation_source 'fine-focus sealed tube'
_diffrn_radiation_type CuK\a
_diffrn_radiation_wavelength 1.54178
_diffrn_reflns_av_R_equivalents 0.0327
_diffrn_reflns_av_sigmaI/netI 0.0244
_diffrn_reflns_limit_h_max 6
_diffrn_reflns_limit_h_min -6
_diffrn_reflns_limit_k_max 8
_diffrn_reflns_limit_k_min -8
_diffrn_reflns_limit_l_max 16
_diffrn_reflns_limit_l_min -17
_diffrn_reflns_number 3392
_diffrn_reflns_theta_full 70.30
_diffrn_reflns_theta_max 70.30
_diffrn_reflns_theta_min 6.13
_exptl_absorpt_coefficient_mu 0.889
_exptl_absorpt_correction_T_max 0.9486
_exptl_absorpt_correction_T_min 0.7176
_exptl_absorpt_correction_type empirical
_exptl_absorpt_process_details 'Sadabs in SaintPlus'
_exptl_crystal_colour clear
_exptl_crystal_density_diffrn 1.261
_exptl_crystal_density_method 'not measured'
_exptl_crystal_description needle
_exptl_crystal_F_000 228
_exptl_crystal_size_max 0.40
_exptl_crystal_size_mid 0.14
_exptl_crystal_size_min 0.06
_refine_diff_density_max 0.141
_refine_diff_density_min -0.125
_refine_diff_density_rms 0.029
_refine_ls_extinction_coef 0.023(3)
_refine_ls_extinction_expression Fc^*^=kFc[1+0.001xFc^2^\l^3^/sin(2\q)]^-1/4^
_refine_ls_extinction_method SHELXL
_refine_ls_goodness_of_fit_ref 1.136
_refine_ls_hydrogen_treatment mixed
_refine_ls_matrix_type full
_refine_ls_number_parameters 66
_refine_ls_number_reflns 1005
_refine_ls_number_restraints 0
_refine_ls_restrained_S_all 1.136
_refine_ls_R_factor_all 0.0333
_refine_ls_R_factor_gt 0.0316
_refine_ls_shift/su_max 0.000
_refine_ls_shift/su_mean 0.000
_refine_ls_structure_factor_coef Fsqd
_refine_ls_weighting_details 'calc w=1/[\s^2^(Fo^2^)+(0.0473P)^2^+0.0681P] where P=(Fo^2^+2Fc^2^)/3'
_refine_ls_weighting_scheme calc
_refine_ls_wR_factor_gt 0.0928
_refine_ls_wR_factor_ref 0.0956
_reflns_number_gt 930
_reflns_number_total 1005
_reflns_threshold_expression >2sigma(I)
_cod_data_source_file b502004m.txt
_cod_data_source_block soleer4
_cod_depositor_comments
;
The following automatic conversions were performed:
'_symmetry_cell_setting' value 'Monoclinic' changed to 'monoclinic'
according to '/home/saulius/struct/CIF-dictionaries/cif_core.dic'
dictionary named 'cif_core.dic' version 2.4.1 from
2010-06-29.

'_exptl_absorpt_correction_type' value 'Empirical' changed to
'empirical' according to
'/home/saulius/struct/CIF-dictionaries/cif_core.dic' dictionary named
'cif_core.dic' version 2.4.1 from 2010-06-29.

Automatic conversion script
Id: cif_fix_enum 1527 2010-12-29 10:47:43Z saulius 
;
_cod_original_sg_symbol_H-M P21/c
_cod_database_code 7050100

loop_
_symmetry_equiv_pos_as_xyz
'x, y, z'
'-x, y+1/2, -z+1/2'
'-x, -y, -z'
'x, -y-1/2, z-1/2'

loop_
_atom_site_label
_atom_site_type_symbol
_atom_site_fract_x
_atom_site_fract_y
_atom_site_fract_z
_atom_site_U_iso_or_equiv
_atom_site_adp_type
_atom_site_occupancy
_atom_site_symmetry_multiplicity
_atom_site_calc_flag
_atom_site_refinement_flags
_atom_site_disorder_assembly
_atom_site_disorder_group
C1 C -0.4488(2) -0.09249(14) 0.13971(7) 0.0387(3) Uani 1 1 d . . .
C2 C -0.1814(3) 0.41400(18) 0.09749(9) 0.0548(4) Uani 1 1 d . . .
H2A H -0.2270 0.5314 0.1206 0.066 Uiso 1 1 calc R . .
H2B H -0.3326 0.3678 0.0573 0.066 Uiso 1 1 calc R . .
C3 C 0.0372(2) 0.43860(16) 0.04163(9) 0.0489(3) Uani 1 1 d . . .
H3A H 0.0878 0.3208 0.0206 0.059 Uiso 1 1 calc R . .
H3B H 0.1861 0.4900 0.0810 0.059 Uiso 1 1 calc R . .
N1 N -0.4240(2) -0.16295(16) 0.22421(7) 0.0560(3) Uani 1 1 d . . .
H1A H -0.2719 -0.1817 0.2548 0.067 Uiso 1 1 calc R . .
H1B H -0.5600 -0.1898 0.2484 0.067 Uiso 1 1 calc R . .
N2 N -0.68824(18) -0.06488(15) 0.09451(7) 0.0555(4) Uani 1 1 d . . .
H2C H -0.7095 -0.0191 0.0397 0.067 Uiso 1 1 calc R . .
H2D H -0.8212 -0.0929 0.1202 0.067 Uiso 1 1 calc R . .
O1 O -0.25225(14) -0.05218(11) 0.10305(5) 0.0458(3) Uani 1 1 d . . .
O2 O -0.11806(17) 0.29237(12) 0.17425(6) 0.0520(3) Uani 1 1 d . . .
H2 H -0.1252 0.1873 0.1554 0.078 Uiso 1 1 calc R . .

loop_
_atom_site_aniso_label
_atom_site_aniso_U_11
_atom_site_aniso_U_22
_atom_site_aniso_U_33
_atom_site_aniso_U_23
_atom_site_aniso_U_13
_atom_site_aniso_U_12
C1 0.0346(6) 0.0402(6) 0.0432(6) -0.0053(4) 0.0126(4) -0.0006(4)
C2 0.0491(8) 0.0588(7) 0.0599(8) 0.0019(6) 0.0202(6) 0.0057(5)
C3 0.0405(6) 0.0535(7) 0.0547(7) -0.0014(5) 0.0132(5) 0.0001(5)
N1 0.0429(6) 0.0812(8) 0.0465(6) 0.0103(5) 0.0156(4) 0.0006(5)
N2 0.0311(6) 0.0821(8) 0.0550(6) 0.0098(5) 0.0116(4) -0.0004(5)
O1 0.0308(5) 0.0612(5) 0.0472(5) 0.0040(3) 0.0121(3) -0.0016(3)
O2 0.0521(5) 0.0569(5) 0.0496(5) -0.0037(4) 0.0157(4) -0.0059(4)

loop_
_atom_type_symbol
_atom_type_description
_atom_type_scat_dispersion_real
_atom_type_scat_dispersion_imag
_atom_type_scat_source
C C 0.0181 0.0091 'International Tables Vol C Tables 4.2.6.8 and 6.1.1.4'
H H 0.0000 0.0000 'International Tables Vol C Tables 4.2.6.8 and 6.1.1.4'
N N 0.0311 0.0180 'International Tables Vol C Tables 4.2.6.8 and 6.1.1.4'
O O 0.0492 0.0322 'International Tables Vol C Tables 4.2.6.8 and 6.1.1.4'

loop_
_geom_angle_atom_site_label_1
_geom_angle_atom_site_label_2
_geom_angle_atom_site_label_3
_geom_angle
_geom_angle_site_symmetry_1
_geom_angle_site_symmetry_3
_geom_angle_publ_flag
O1 C1 N1 121.04(10) . . ?
O1 C1 N2 120.75(10) . . ?
N1 C1 N2 118.21(10) . . ?
O2 C2 C3 113.22(10) . . ?
C2 C3 C3 112.50(13) . 3_565 ?

loop_
_geom_bond_atom_site_label_1
_geom_bond_atom_site_label_2
_geom_bond_distance
_geom_bond_site_symmetry_2
_geom_bond_publ_flag
C1 O1 1.2588(12) . ?
C1 N1 1.3273(15) . ?
C1 N2 1.3359(15) . ?
C2 O2 1.4344(15) . ?
C2 C3 1.5069(16) . ?
C3 C3 1.519(2) 3_565 ?
